data_2232985
loop_
_publ_author_name
'Yang, Yongbo W.'
'Stevenson, Ryan A.'
'Siegel, Alesha M.'
'Downs, Gordon W.'

_publ_section_title
;
 Redetermination of eveite, Mn~2~AsO~4~(OH), based on single-crystal X-ray
 diffraction data
;
_journal_coeditor_code WM2546
_journal_issue 12
_journal_name_full 'Acta Crystallographica Section E'
_journal_page_first i68
_journal_page_last i68
_journal_paper_doi 10.1107/S1600536811044266
_journal_volume 67
_journal_year 2011
_chemical_compound_source 'Langban, Filipstad, Varmland, Sweden'
_chemical_formula_iupac 'Mn2 As O4 (O H)'
_chemical_formula_moiety 'As H Mn2 O5'
_chemical_formula_sum 'As H Mn2 O5'
_chemical_formula_weight 265.81
_chemical_name_common Eveite
_chemical_name_mineral Eveite
_chemical_name_systematic
;
dimanganese(II) arsenate(V) hydroxide
;
_space_group_IT_number 58
_symmetry_cell_setting orthorhombic
_symmetry_space_group_name_Hall '-P 2 2n'
_symmetry_space_group_name_H-M 'P n n m'
_atom_sites_solution_hydrogens difmap
_atom_sites_solution_primary direct
_atom_sites_solution_secondary difmap
_audit_creation_method SHELXL-97
_cell_angle_alpha 90.00
_cell_angle_beta 90.00
_cell_angle_gamma 90.00
_cell_formula_units_Z 4
_cell_length_a 8.5478(16)
_cell_length_b 8.7207(16)
_cell_length_c 6.2961(12)
_cell_measurement_reflns_used 2202
_cell_measurement_temperature 293(2)
_cell_measurement_theta_max 32
_cell_measurement_theta_min 4
_cell_volume 469.33(15)
_computing_cell_refinement 'SAINT (Bruker, 2004)'
_computing_data_collection 'APEX2 (Bruker, 2004)'
_computing_data_reduction 'SAINT (Bruker, 2004)'
_computing_molecular_graphics 'XtalDraw (Downs & Hall-Wallace, 2003)'
_computing_publication_material 'publCIF (Westrip, 2010)'
_computing_structure_refinement 'SHELXL97 (Sheldrick, 2008)'
_computing_structure_solution 'SHELXS97 (Sheldrick, 2008)'
_database_code_amcsd 0018489
_diffrn_ambient_temperature 293(2)
_diffrn_measured_fraction_theta_full 0.990
_diffrn_measured_fraction_theta_max 0.990
_diffrn_measurement_device_type 'Bruker APEXII CCD area-detector'
_diffrn_measurement_method '\f and \w scan'
_diffrn_radiation_monochromator graphite
_diffrn_radiation_source 'fine-focus sealed tube'
_diffrn_radiation_type MoK\a
_diffrn_radiation_wavelength 0.71073
_diffrn_reflns_av_R_equivalents 0.0149
_diffrn_reflns_av_sigmaI/netI 0.0139
_diffrn_reflns_limit_h_max 5
_diffrn_reflns_limit_h_min -12
_diffrn_reflns_limit_k_max 12
_diffrn_reflns_limit_k_min -13
_diffrn_reflns_limit_l_max 9
_diffrn_reflns_limit_l_min -7
_diffrn_reflns_number 3315
_diffrn_reflns_theta_full 32.55
_diffrn_reflns_theta_max 32.55
_diffrn_reflns_theta_min 3.99
_exptl_absorpt_coefficient_mu 12.293
_exptl_absorpt_correction_T_max 0.6391
_exptl_absorpt_correction_T_min 0.5785
_exptl_absorpt_correction_type multi-scan
_exptl_absorpt_process_details '(SADABS; Sheldrick, 2005)'
_exptl_crystal_colour 'pale gray'
_exptl_crystal_density_diffrn 3.762
_exptl_crystal_density_method 'not measured'
_exptl_crystal_description cuboid
_exptl_crystal_F_000 496
_exptl_crystal_size_max 0.05
_exptl_crystal_size_mid 0.05
_exptl_crystal_size_min 0.04
_refine_diff_density_max 1.275
_refine_diff_density_min -1.148
_refine_ls_extinction_coef 0.0034(7)
_refine_ls_extinction_expression Fc^*^=kFc[1+0.001xFc^2^\l^3^/sin(2\q)]^-1/4^
_refine_ls_extinction_method 'SHELXL97 (Sheldrick, 2008)'
_refine_ls_goodness_of_fit_ref 1.087
_refine_ls_hydrogen_treatment refall
_refine_ls_matrix_type full
_refine_ls_number_parameters 49
_refine_ls_number_reflns 911
_refine_ls_number_restraints 0
_refine_ls_restrained_S_all 1.087
_refine_ls_R_factor_all 0.0227
_refine_ls_R_factor_gt 0.0206
_refine_ls_shift/su_max 0.005
_refine_ls_shift/su_mean 0.001
_refine_ls_structure_factor_coef Fsqd
_refine_ls_weighting_details 'calc w=1/[\s^2^(Fo^2^)+(0.0327P)^2^+0.4777P] where P=(Fo^2^+2Fc^2^)/3'
_refine_ls_weighting_scheme calc
_refine_ls_wR_factor_gt 0.0542
_refine_ls_wR_factor_ref 0.0553
_reflns_number_gt 849
_reflns_number_total 911
_reflns_threshold_expression I>2sigma(I)
_cod_data_source_file wm2546.cif
_cod_data_source_block I
_cod_database_code 2232985
_cod_database_fobs_code 2232985

loop_
_space_group_symop_operation_xyz
'x, y, z'
'-x, -y, z'
'-x+1/2, y+1/2, -z+1/2'
'x+1/2, -y+1/2, -z+1/2'
'-x, -y, -z'
'x, y, -z'
'x-1/2, -y-1/2, z-1/2'
'-x-1/2, y-1/2, z-1/2'

loop_
_atom_site_type_symbol
_atom_site_label
_atom_site_fract_x
_atom_site_fract_y
_atom_site_fract_z
_atom_site_U_iso_or_equiv
_atom_site_adp_type
_atom_site_calc_flag
_atom_site_refinement_flags
_atom_site_occupancy
Mn Mn1 0.0000 0.0000 0.24719(6) 0.01052(10) Uani d S 1
Mn Mn2 0.35839(4) 0.13367(4) 0.5000 0.01082(11) Uani d S 1
As As1 0.24335(3) 0.25667(3) 0.0000 0.00735(9) Uani d S 1
O O1 0.3874(2) 0.3726(2) 0.5000 0.0101(3) Uani d S 1
O O2 0.4144(2) 0.3545(2) 0.0000 0.0115(3) Uani d S 1
O O3 0.1033(2) 0.3922(2) 0.0000 0.0171(4) Uani d S 1
O O4 0.22306(16) 0.14338(15) 0.2163(2) 0.0131(3) Uani d . 1
H H1 0.287(7) 0.394(6) 0.5000 0.042(14) Uiso d S 1

loop_
_atom_site_aniso_label
_atom_site_aniso_U_11
_atom_site_aniso_U_22
_atom_site_aniso_U_33
_atom_site_aniso_U_12
_atom_site_aniso_U_13
_atom_site_aniso_U_23
Mn1 0.01271(19) 0.01066(19) 0.00818(18) 0.00186(12) 0.000 0.000
Mn2 0.01072(18) 0.00927(18) 0.01247(18) 0.00027(12) 0.000 0.000
As1 0.00733(13) 0.00605(14) 0.00868(14) -0.00111(7) 0.000 0.000
O1 0.0105(7) 0.0079(8) 0.0119(8) -0.0004(6) 0.000 0.000
O2 0.0097(8) 0.0141(9) 0.0106(8) -0.0056(6) 0.000 0.000
O3 0.0099(8) 0.0084(8) 0.0331(12) 0.0015(6) 0.000 0.000
O4 0.0141(6) 0.0143(6) 0.0108(6) -0.0049(5) -0.0023(5) 0.0026(5)

loop_
_atom_type_symbol
_atom_type_description
_atom_type_scat_dispersion_real
_atom_type_scat_dispersion_imag
_atom_type_scat_source
O O 0.0106 0.0060 'International Tables Vol C Tables 4.2.6.8 and 6.1.1.4'
H H 0.0000 0.0000 'International Tables Vol C Tables 4.2.6.8 and 6.1.1.4'
Mn Mn 0.3368 0.7283 'International Tables Vol C Tables 4.2.6.8 and 6.1.1.4'
As As 0.0499 2.0058 'International Tables Vol C Tables 4.2.6.8 and 6.1.1.4'

loop_
_geom_angle_atom_site_label_1
_geom_angle_atom_site_label_2
_geom_angle_atom_site_label_3
_geom_angle_site_symmetry_1
_geom_angle_site_symmetry_3
_geom_angle
O1 Mn1 O1 3_545 7_565 86.72(7)
O1 Mn1 O2 3_545 7_566 172.52(7)
O1 Mn1 O2 7_565 7_566 94.51(5)
O1 Mn1 O2 3_545 3_545 94.51(5)
O1 Mn1 O2 7_565 3_545 172.52(7)
O2 Mn1 O2 7_566 3_545 85.24(7)
O1 Mn1 O4 3_545 2 91.67(6)
O1 Mn1 O4 7_565 2 81.22(6)
O2 Mn1 O4 7_566 2 95.81(6)
O2 Mn1 O4 3_545 2 91.36(6)
O1 Mn1 O4 3_545 . 81.22(6)
O1 Mn1 O4 7_565 . 91.67(6)
O2 Mn1 O4 7_566 . 91.36(6)
O2 Mn1 O4 3_545 . 95.81(6)
O4 Mn1 O4 2 . 170.25(7)
O1 Mn2 O3 . 7_666 89.37(8)
O1 Mn2 O4 . . 91.42(5)
O3 Mn2 O4 7_666 . 122.98(4)
O1 Mn2 O4 . 6_556 91.42(5)
O3 Mn2 O4 7_666 6_556 122.98(4)
O4 Mn2 O4 . 6_556 114.00(8)
O1 Mn2 O3 . 3_545 164.36(8)
O3 Mn2 O3 7_666 3_545 75.00(9)
O4 Mn2 O3 . 3_545 97.05(5)
O4 Mn2 O3 6_556 3_545 97.05(5)
O3 As1 O4 . 6 109.72(6)
O3 As1 O4 . . 109.72(6)
O4 As1 O4 6 . 107.26(9)
O3 As1 O2 . . 105.09(10)
O4 As1 O2 6 . 112.51(6)
O4 As1 O2 . . 112.51(6)

loop_
_geom_bond_atom_site_label_1
_geom_bond_atom_site_label_2
_geom_bond_site_symmetry_2
_geom_bond_distance
Mn1 O1 3_545 2.1406(13)
Mn1 O1 7_565 2.1406(13)
Mn1 O2 7_566 2.1630(13)
Mn1 O2 3_545 2.1630(13)
Mn1 O4 2 2.2884(13)
Mn1 O4 . 2.2884(13)
Mn2 O1 . 2.0984(19)
Mn2 O3 7_666 2.106(2)
Mn2 O4 . 2.1296(14)
Mn2 O4 6_556 2.1296(14)
Mn2 O3 3_545 2.131(2)
As1 O3 . 1.683(2)
As1 O4 6 1.6915(14)
As1 O4 . 1.6915(14)
As1 O2 . 1.6929(18)

loop_
_geom_hbond_atom_site_label_D
_geom_hbond_atom_site_label_H
_geom_hbond_atom_site_label_A
_geom_hbond_site_symmetry_A
_geom_hbond_distance_DH
_geom_hbond_distance_HA
_geom_hbond_distance_DA
_geom_hbond_angle_DHA
O1 H1 O4 8_666 0.88(6) 2.57(4) 2.885(2) 102(3)

loop_
_cod_related_entry_id
_cod_related_entry_database
_cod_related_entry_code
1 AMCSD 0018489
